data_4104349
loop_
_publ_author_name
'Timothy J. Brown'
'Marina G. Dickens'
'Ross A. Widenhoefer'

_publ_contact_author_address
;French Family Science Center
Duke University
Durham, NC 27708-0346
;
_publ_contact_author_email rwidenho@chem.duke.edu
_publ_contact_author_fax '(919) 660-1605'
_publ_contact_author_name 'Ross A. Widenhoefer'
_publ_contact_author_phone '(919) 660-1533'
_publ_section_title
;
 Syntheses, X-ray Crystal Structures, and Solution Behavior of Monomeric,
 Cationic, Two-Coordinate Gold(I) \p-Alkene Complexes
;
_journal_name_full 'Journal of the American Chemical Society'
_journal_page_first 6350
_journal_page_last 6351
_journal_paper_doi 10.1021/ja9015827
_journal_volume 131
_journal_year 2009
_chemical_formula_moiety 'C33 H48 Au N2, F6 Sb, 2(C H2 Cl2)'
_chemical_formula_sum 'C35 H52 Au Cl4 F6 N2 Sb'
_chemical_formula_weight 1075.30
_chemical_name_common '(IPr)Au[eta2-(CH3)2C=C(CH3)2]+ SbF6-'
_chemical_name_systematic
; 
 ? 
;
_space_group_IT_number 14
_symmetry_cell_setting monoclinic
_symmetry_space_group_name_Hall '-P 2ybc'
_symmetry_space_group_name_H-M 'P 1 21/c 1'
_atom_sites_solution_hydrogens geom
_atom_sites_solution_primary direct
_atom_sites_solution_secondary difmap
_audit_creation_method SHELXL-97
_cell_angle_alpha 90.00
_cell_angle_beta 110.479(2)
_cell_angle_gamma 90.00
_cell_formula_units_Z 4
_cell_length_a 16.9803(5)
_cell_length_b 12.2366(4)
_cell_length_c 21.7326(6)
_cell_measurement_reflns_used 9962
_cell_measurement_temperature 110(1)
_cell_measurement_theta_max 28.06
_cell_measurement_theta_min 2.56
_cell_volume 4230.2(2)
_computing_cell_refinement SAINT
_computing_data_collection 'Apex II 2.0 Rev.2 (Bruker, 2005)'
_computing_data_reduction 'SAINT 7.12A (Bruker, 2004)'
_computing_molecular_graphics 'SHELXTL 5.1, XP (Sheldrick, 1994)'
_computing_publication_material 'SHELXS-97 (Sheldrick, 1990)'
_computing_structure_refinement 'SHELXL-97 (Sheldrick, 1997)'
_computing_structure_solution 'SHELXS-97 (Sheldrick, 1990)'
_diffrn_ambient_temperature 110(1)
_diffrn_detector_area_resol_mean 8.3
_diffrn_measured_fraction_theta_full 0.961
_diffrn_measured_fraction_theta_max 0.961
_diffrn_measurement_device_type 'Bruker SMART Apex II'
_diffrn_measurement_method \w
_diffrn_radiation_monochromator graphite
_diffrn_radiation_source 'fine-focus sealed tube'
_diffrn_radiation_type MoK\a
_diffrn_radiation_wavelength 0.71073
_diffrn_reflns_av_R_equivalents 0.0632
_diffrn_reflns_av_sigmaI/netI 0.0634
_diffrn_reflns_limit_h_max 23
_diffrn_reflns_limit_h_min -23
_diffrn_reflns_limit_k_max 17
_diffrn_reflns_limit_k_min -17
_diffrn_reflns_limit_l_max 31
_diffrn_reflns_limit_l_min -30
_diffrn_reflns_number 82195
_diffrn_reflns_theta_full 31.01
_diffrn_reflns_theta_max 31.01
_diffrn_reflns_theta_min 1.94
_diffrn_standards_number 0
_exptl_absorpt_coefficient_mu 4.408
_exptl_absorpt_correction_T_max 0.5390
_exptl_absorpt_correction_T_min 0.1527
_exptl_absorpt_correction_type multi-scan
_exptl_absorpt_process_details 'SADABS 2.10 (Sheldrick, 2004)'
_exptl_crystal_density_diffrn 1.688
_exptl_crystal_density_method 'not measured'
_exptl_crystal_description prism
_exptl_crystal_F_000 2112
_exptl_crystal_size_max 0.68
_exptl_crystal_size_mid 0.17
_exptl_crystal_size_min 0.16
_refine_diff_density_max 1.362
_refine_diff_density_min -1.515
_refine_diff_density_rms 0.139
_refine_ls_extinction_method none
_refine_ls_goodness_of_fit_ref 1.073
_refine_ls_hydrogen_treatment constr
_refine_ls_matrix_type full
_refine_ls_number_parameters 498
_refine_ls_number_reflns 12969
_refine_ls_number_restraints 0
_refine_ls_restrained_S_all 1.073
_refine_ls_R_factor_all 0.0705
_refine_ls_R_factor_gt 0.0391
_refine_ls_shift/su_max 0.003
_refine_ls_shift/su_mean 0.000
_refine_ls_structure_factor_coef Fsqd
_refine_ls_weighting_details 'calc w=1/[\s^2^(Fo^2^)+(0.0320P)^2^+0.0000P] where P=(Fo^2^+2Fc^2^)/3'
_refine_ls_weighting_scheme calc
_refine_ls_wR_factor_gt 0.0765
_refine_ls_wR_factor_ref 0.0838
_reflns_number_gt 9101
_reflns_number_total 12969
_reflns_threshold_expression I>2\s(I)
_cod_data_source_file ja9015827_si_002.cif
_cod_data_source_block x09078
_cod_original_sg_symbol_H-M 'P 1 21/c 1 '
_cod_database_code 4104349

loop_
_symmetry_equiv_pos_as_xyz
'x, y, z'
'-x, y+1/2, -z+1/2'
'-x, -y, -z'
'x, -y-1/2, z-1/2'

loop_
_atom_site_label
_atom_site_type_symbol
_atom_site_fract_x
_atom_site_fract_y
_atom_site_fract_z
_atom_site_U_iso_or_equiv
_atom_site_adp_type
_atom_site_occupancy
_atom_site_symmetry_multiplicity
_atom_site_calc_flag
_atom_site_refinement_flags
_atom_site_disorder_assembly
_atom_site_disorder_group
Au1 Au 0.747386(9) 0.173912(11) 0.104426(6) 0.02642(5) Uani 1 1 d . A .
N1 N 0.71167(18) 0.2952(2) 0.21223(13) 0.0213(6) Uani 1 1 d . A .
N2 N 0.81243(17) 0.3710(2) 0.19008(13) 0.0200(6) Uani 1 1 d . A .
C1 C 0.7133(4) 0.0291(4) 0.0373(2) 0.0537(14) Uani 1 1 d . . .
C2 C 0.7728(2) 0.0861(2) 0.02342(12) 0.0669(17) Uani 1 1 d . A .
C3 C 0.6231(2) 0.0474(2) -0.00953(12) 0.066(4) Uani 0.55 1 d PR A 1
H3A H 0.6058 -0.0134 -0.0391 0.099 Uiso 0.55 1 calc PR A 1
H3B H 0.6205 0.1133 -0.0342 0.099 Uiso 0.55 1 calc PR A 1
H3C H 0.5864 0.0538 0.0153 0.099 Uiso 0.55 1 calc PR A 1
C4 C 0.7087(2) -0.0709(2) 0.07974(12) 0.093(5) Uani 0.55 1 d PR A 1
H4A H 0.6938 -0.1348 0.0525 0.139 Uiso 0.55 1 calc PR A 1
H4B H 0.6671 -0.0579 0.0995 0.139 Uiso 0.55 1 calc PR A 1
H4C H 0.7625 -0.0818 0.1135 0.139 Uiso 0.55 1 calc PR A 1
C5 C 0.7658(2) 0.1686(2) -0.03057(12) 0.037(2) Uani 0.55 1 d PR A 1
H5A H 0.7765 0.1328 -0.0662 0.056 Uiso 0.55 1 calc PR A 1
H5B H 0.8062 0.2258 -0.0135 0.056 Uiso 0.55 1 calc PR A 1
H5C H 0.7102 0.1992 -0.0461 0.056 Uiso 0.55 1 calc PR A 1
C6 C 0.8584(2) 0.0338(2) 0.05423(12) 0.096(5) Uani 0.55 1 d PR A 1
H6A H 0.8725 -0.0055 0.0213 0.144 Uiso 0.55 1 calc PR A 1
H6B H 0.8573 -0.0159 0.0881 0.144 Uiso 0.55 1 calc PR A 1
H6C H 0.8998 0.0894 0.0729 0.144 Uiso 0.55 1 calc PR A 1
C3A C 0.6156(2) 0.0276(2) 0.00780(12) 0.098(7) Uani 0.45 1 d PR A 2
H3AA H 0.5973 -0.0329 -0.0219 0.148 Uiso 0.45 1 calc PR A 2
H3AB H 0.5957 0.0946 -0.0154 0.148 Uiso 0.45 1 calc PR A 2
H3AC H 0.5934 0.0201 0.0426 0.148 Uiso 0.45 1 calc PR A 2
C4A C 0.7515(2) -0.0705(2) 0.08019(12) 0.055(4) Uani 0.45 1 d PR A 2
H4AA H 0.7382 -0.1355 0.0537 0.083 Uiso 0.45 1 calc PR A 2
H4AB H 0.7286 -0.0763 0.1147 0.083 Uiso 0.45 1 calc PR A 2
H4AC H 0.8114 -0.0622 0.0989 0.083 Uiso 0.45 1 calc PR A 2
C5A C 0.7359(2) 0.1508(2) -0.03854(12) 0.083(5) Uani 0.45 1 d PR A 2
H5AA H 0.7463 0.1138 -0.0739 0.124 Uiso 0.45 1 calc PR A 2
H5AB H 0.7612 0.2220 -0.0327 0.124 Uiso 0.45 1 calc PR A 2
H5AC H 0.6763 0.1581 -0.0487 0.124 Uiso 0.45 1 calc PR A 2
C6A C 0.8729(2) 0.0755(2) 0.05249(12) 0.046(3) Uani 0.45 1 d PR A 2
H6AA H 0.8919 0.0381 0.0214 0.070 Uiso 0.45 1 calc PR A 2
H6AB H 0.8894 0.0349 0.0928 0.070 Uiso 0.45 1 calc PR A 2
H6AC H 0.8975 0.1471 0.0607 0.070 Uiso 0.45 1 calc PR A 2
C7 C 0.7579(2) 0.2864(3) 0.17354(16) 0.0227(8) Uani 1 1 d . . .
C8 C 0.7355(2) 0.3862(3) 0.25252(16) 0.0248(8) Uani 1 1 d . . .
H8A H 0.7124 0.4099 0.2831 0.030 Uiso 1 1 calc R A .
C9 C 0.7986(2) 0.4332(3) 0.23857(15) 0.0241(8) Uani 1 1 d . A .
H9A H 0.8277 0.4959 0.2579 0.029 Uiso 1 1 calc R . .
C10 C 0.6455(2) 0.2183(3) 0.20811(16) 0.0230(8) Uani 1 1 d . . .
C11 C 0.5650(2) 0.2403(3) 0.16344(17) 0.0280(8) Uani 1 1 d . A .
C12 C 0.5035(3) 0.1599(3) 0.1573(2) 0.0365(10) Uani 1 1 d . . .
H12A H 0.4488 0.1715 0.1288 0.044 Uiso 1 1 calc R A .
C13 C 0.5229(2) 0.0643(3) 0.1929(2) 0.0373(10) Uani 1 1 d . A .
H13A H 0.4814 0.0117 0.1874 0.045 Uiso 1 1 calc R . .
C14 C 0.6028(2) 0.0458(3) 0.23639(18) 0.0349(9) Uani 1 1 d . . .
H14A H 0.6146 -0.0192 0.2601 0.042 Uiso 1 1 calc R A .
C15 C 0.6667(2) 0.1228(3) 0.24568(16) 0.0281(8) Uani 1 1 d . A .
C16 C 0.7551(2) 0.1016(3) 0.29401(17) 0.0299(9) Uani 1 1 d . . .
H16A H 0.7877 0.1690 0.2979 0.036 Uiso 1 1 calc R A .
C17 C 0.7984(3) 0.0122(4) 0.2687(2) 0.0435(11) Uani 1 1 d . A .
H17A H 0.8539 0.0004 0.2998 0.065 Uiso 1 1 calc R . .
H17B H 0.8019 0.0341 0.2274 0.065 Uiso 1 1 calc R . .
H17C H 0.7665 -0.0542 0.2631 0.065 Uiso 1 1 calc R . .
C18 C 0.7534(3) 0.0736(3) 0.36205(18) 0.0403(10) Uani 1 1 d . A .
H18A H 0.7254 0.1310 0.3766 0.061 Uiso 1 1 calc R . .
H18B H 0.8099 0.0662 0.3924 0.061 Uiso 1 1 calc R . .
H18C H 0.7237 0.0062 0.3599 0.061 Uiso 1 1 calc R . .
C19 C 0.5437(2) 0.3443(3) 0.1235(2) 0.0358(10) Uani 1 1 d . . .
H19A H 0.5959 0.3849 0.1309 0.043 Uiso 1 1 calc R A .
C20 C 0.5039(3) 0.3202(4) 0.0495(2) 0.0513(13) Uani 1 1 d . A .
H20A H 0.5402 0.2725 0.0365 0.077 Uiso 1 1 calc R . .
H20B H 0.4965 0.3873 0.0253 0.077 Uiso 1 1 calc R . .
H20C H 0.4503 0.2856 0.0407 0.077 Uiso 1 1 calc R . .
C21 C 0.4851(3) 0.4158(4) 0.1461(2) 0.0504(12) Uani 1 1 d . A .
H21A H 0.5109 0.4305 0.1922 0.076 Uiso 1 1 calc R . .
H21B H 0.4328 0.3783 0.1381 0.076 Uiso 1 1 calc R . .
H21C H 0.4749 0.4834 0.1222 0.076 Uiso 1 1 calc R . .
C22 C 0.8708(2) 0.3896(3) 0.15639(16) 0.0236(8) Uani 1 1 d . . .
C23 C 0.8430(2) 0.4518(3) 0.09899(17) 0.0266(8) Uani 1 1 d . A .
C24 C 0.8967(2) 0.4585(3) 0.06341(18) 0.0350(9) Uani 1 1 d . . .
H24A H 0.8805 0.4990 0.0248 0.042 Uiso 1 1 calc R A .
C25 C 0.9738(3) 0.4060(4) 0.08427(19) 0.0387(10) Uani 1 1 d . A .
H25A H 1.0085 0.4110 0.0595 0.046 Uiso 1 1 calc R . .
C26 C 0.9993(2) 0.3462(3) 0.14182(19) 0.0329(9) Uani 1 1 d . . .
H26A H 1.0514 0.3119 0.1556 0.039 Uiso 1 1 calc R A .
C27 C 0.9485(2) 0.3367(3) 0.17932(17) 0.0250(8) Uani 1 1 d . A .
C28 C 0.9780(2) 0.2711(3) 0.24270(18) 0.0310(9) Uani 1 1 d . . .
H28A H 0.9349 0.2770 0.2629 0.037 Uiso 1 1 calc R A .
C29 C 1.0596(3) 0.3195(3) 0.2906(2) 0.0459(12) Uani 1 1 d . A .
H29A H 1.0512 0.3955 0.2976 0.069 Uiso 1 1 calc R . .
H29B H 1.1035 0.3123 0.2726 0.069 Uiso 1 1 calc R . .
H29C H 1.0752 0.2812 0.3317 0.069 Uiso 1 1 calc R . .
C30 C 0.9889(3) 0.1498(3) 0.2303(2) 0.0451(11) Uani 1 1 d . A .
H30A H 0.9371 0.1214 0.2001 0.068 Uiso 1 1 calc R . .
H30B H 1.0040 0.1106 0.2711 0.068 Uiso 1 1 calc R . .
H30C H 1.0325 0.1415 0.2121 0.068 Uiso 1 1 calc R . .
C31 C 0.7585(2) 0.5093(3) 0.07545(17) 0.0292(8) Uani 1 1 d . . .
H31A H 0.7343 0.5018 0.1101 0.035 Uiso 1 1 calc R A .
C32 C 0.6974(3) 0.4561(4) 0.0136(2) 0.0577(14) Uani 1 1 d . A .
H32A H 0.6422 0.4863 0.0043 0.087 Uiso 1 1 calc R . .
H32B H 0.6957 0.3787 0.0203 0.087 Uiso 1 1 calc R . .
H32C H 0.7157 0.4699 -0.0228 0.087 Uiso 1 1 calc R . .
C33 C 0.7678(3) 0.6299(4) 0.0652(3) 0.0638(15) Uani 1 1 d . A .
H33A H 0.8022 0.6626 0.1059 0.096 Uiso 1 1 calc R . .
H33B H 0.7134 0.6638 0.0504 0.096 Uiso 1 1 calc R . .
H33C H 0.7938 0.6401 0.0329 0.096 Uiso 1 1 calc R . .
Sb1 Sb 0.236032(16) 0.19378(2) 0.125560(13) 0.02926(7) Uani 1 1 d . . .
F1 F 0.16129(15) 0.30534(19) 0.08217(12) 0.0447(6) Uani 1 1 d . B .
F2 F 0.31042(15) 0.08179(19) 0.16839(12) 0.0487(6) Uani 1 1 d . B .
F3 F 0.1767(5) 0.0977(6) 0.0550(3) 0.061(2) Uani 0.50 1 d P B 1
F4 F 0.3030(6) 0.2292(7) 0.0718(6) 0.052(3) Uani 0.50 1 d P B 1
F5 F 0.2956(8) 0.2888(11) 0.1852(6) 0.066(4) Uani 0.50 1 d P B 1
F6 F 0.1692(5) 0.1558(6) 0.1702(4) 0.0561(19) Uani 0.50 1 d P B 1
F3A F 0.1549(5) 0.0928(7) 0.0907(4) 0.091(3) Uani 0.50 1 d P B 2
F4A F 0.2785(7) 0.1804(8) 0.0621(6) 0.074(3) Uani 0.50 1 d P B 2
F5A F 0.3189(7) 0.2983(11) 0.1715(7) 0.063(4) Uani 0.50 1 d P B 2
F6A F 0.1974(5) 0.2064(7) 0.1995(4) 0.069(2) Uani 0.50 1 d P B 2
Cl1 Cl -0.02611(12) 0.31816(12) -0.08528(7) 0.0845(5) Uani 1 1 d . . .
Cl2 Cl -0.05254(10) 0.08528(14) -0.08974(7) 0.0874(5) Uani 1 1 d . . .
C1S C 0.0067(3) 0.1949(4) -0.0459(2) 0.0647(16) Uani 1 1 d . . .
H1SA H 0.0021 0.1976 -0.0026 0.078 Uiso 1 1 calc R . .
H1SB H 0.0654 0.1834 -0.0401 0.078 Uiso 1 1 calc R . .
Cl3 Cl 0.45461(10) 0.75402(15) 0.15734(9) 0.0929(5) Uani 1 1 d . . .
Cl4 Cl 0.60566(15) 0.68284(17) 0.13541(11) 0.1193(8) Uani 1 1 d . . .
C2S C 0.5581(3) 0.7127(5) 0.1926(2) 0.0705(17) Uani 1 1 d . . .
H2SA H 0.5603 0.6483 0.2191 0.085 Uiso 1 1 calc R . .
H2SB H 0.5898 0.7700 0.2215 0.085 Uiso 1 1 calc R . .

loop_
_atom_site_aniso_label
_atom_site_aniso_U_11
_atom_site_aniso_U_22
_atom_site_aniso_U_33
_atom_site_aniso_U_23
_atom_site_aniso_U_13
_atom_site_aniso_U_12
Au1 0.03209(9) 0.02493(8) 0.02286(7) -0.00407(5) 0.01038(6) 0.00173(6)
N1 0.0187(15) 0.0248(15) 0.0231(14) 0.0014(12) 0.0108(12) 0.0006(12)
N2 0.0172(15) 0.0224(15) 0.0213(13) -0.0028(11) 0.0078(12) 0.0001(12)
C1 0.089(4) 0.032(2) 0.032(2) -0.0134(18) 0.011(2) -0.001(3)
C2 0.113(5) 0.052(3) 0.037(2) -0.007(2) 0.027(3) 0.036(3)
C3 0.075(8) 0.078(8) 0.027(4) -0.006(5) -0.005(4) -0.048(7)
C4 0.175(14) 0.023(6) 0.057(7) -0.011(5) 0.011(7) -0.005(6)
C5 0.048(5) 0.041(5) 0.025(4) -0.010(4) 0.016(3) 0.009(4)
C6 0.140(14) 0.084(9) 0.071(9) -0.008(6) 0.045(9) 0.062(8)
C3A 0.146(19) 0.064(10) 0.088(11) -0.050(8) 0.045(12) -0.035(11)
C4A 0.101(10) 0.024(6) 0.033(6) -0.001(5) 0.014(5) 0.013(5)
C5A 0.085(11) 0.105(13) 0.061(9) -0.016(9) 0.028(8) -0.010(9)
C6A 0.059(8) 0.058(7) 0.032(6) 0.003(5) 0.027(6) 0.021(6)
C7 0.0114(17) 0.0307(19) 0.0243(16) 0.0057(14) 0.0043(14) 0.0030(14)
C8 0.029(2) 0.0236(18) 0.0219(16) -0.0044(14) 0.0091(15) 0.0047(15)
C9 0.026(2) 0.0222(18) 0.0227(16) -0.0056(13) 0.0067(15) 0.0023(15)
C10 0.0240(19) 0.0233(18) 0.0259(17) -0.0019(14) 0.0141(15) -0.0025(15)
C11 0.025(2) 0.029(2) 0.0336(19) -0.0010(16) 0.0154(16) 0.0041(16)
C12 0.027(2) 0.045(3) 0.039(2) -0.0003(19) 0.0129(18) 0.0003(19)
C13 0.029(2) 0.038(2) 0.049(2) 0.0017(19) 0.0193(19) -0.0087(18)
C14 0.039(2) 0.029(2) 0.038(2) 0.0058(17) 0.0150(19) -0.0010(18)
C15 0.031(2) 0.029(2) 0.0255(17) 0.0008(15) 0.0119(16) 0.0024(16)
C16 0.029(2) 0.030(2) 0.0302(18) 0.0085(16) 0.0098(16) 0.0026(16)
C17 0.039(3) 0.051(3) 0.040(2) 0.010(2) 0.014(2) 0.015(2)
C18 0.047(3) 0.043(3) 0.0294(19) 0.0048(18) 0.0114(18) 0.001(2)
C19 0.023(2) 0.035(2) 0.045(2) 0.0070(18) 0.0061(18) 0.0040(17)
C20 0.055(3) 0.050(3) 0.045(2) 0.012(2) 0.014(2) 0.021(2)
C21 0.049(3) 0.036(3) 0.066(3) -0.002(2) 0.020(2) 0.007(2)
C22 0.0197(18) 0.0269(19) 0.0249(16) -0.0027(14) 0.0086(15) -0.0025(15)
C23 0.0231(19) 0.0287(19) 0.0279(17) -0.0006(15) 0.0089(15) 0.0012(15)
C24 0.030(2) 0.047(2) 0.0317(19) 0.0113(18) 0.0149(17) 0.0024(19)
C25 0.031(2) 0.054(3) 0.037(2) 0.002(2) 0.0202(19) 0.000(2)
C26 0.024(2) 0.038(2) 0.036(2) -0.0015(17) 0.0098(17) 0.0003(17)
C27 0.0207(18) 0.0274(19) 0.0286(17) -0.0017(15) 0.0108(15) -0.0023(15)
C28 0.024(2) 0.031(2) 0.035(2) 0.0065(16) 0.0071(16) 0.0039(16)
C29 0.037(3) 0.049(3) 0.040(2) 0.008(2) -0.0012(19) -0.005(2)
C30 0.042(3) 0.034(2) 0.054(3) 0.008(2) 0.011(2) 0.003(2)
C31 0.026(2) 0.037(2) 0.0259(17) 0.0064(16) 0.0106(16) 0.0048(17)
C32 0.036(3) 0.078(4) 0.044(2) -0.012(2) -0.004(2) 0.020(2)
C33 0.046(3) 0.041(3) 0.102(4) 0.018(3) 0.023(3) 0.008(2)
Sb1 0.02354(14) 0.02709(14) 0.03677(14) -0.00059(10) 0.01008(11) -0.00152(10)
F1 0.0338(14) 0.0485(15) 0.0487(14) 0.0095(11) 0.0106(11) 0.0145(11)
F2 0.0450(15) 0.0344(14) 0.0702(16) 0.0175(12) 0.0245(13) 0.0118(11)
F3 0.058(5) 0.047(4) 0.057(4) -0.030(3) -0.007(3) -0.001(3)
F4 0.032(4) 0.073(7) 0.060(5) 0.037(5) 0.027(3) 0.014(4)
F5 0.076(9) 0.042(5) 0.052(4) -0.025(4) -0.012(5) -0.012(5)
F6 0.057(5) 0.053(5) 0.082(6) 0.031(4) 0.055(4) 0.021(3)
F3A 0.077(6) 0.068(5) 0.104(7) -0.022(5) 0.001(5) -0.033(4)
F4A 0.107(10) 0.080(8) 0.060(5) 0.024(5) 0.061(6) 0.047(6)
F5A 0.027(4) 0.031(4) 0.109(9) 0.013(4) -0.003(4) -0.007(3)
F6A 0.077(6) 0.092(7) 0.061(5) 0.023(4) 0.054(4) 0.034(5)
Cl1 0.1140(14) 0.0801(11) 0.0581(8) 0.0049(7) 0.0284(9) 0.0377(9)
Cl2 0.0746(10) 0.1028(13) 0.0766(9) 0.0070(9) 0.0161(8) -0.0392(9)
C1S 0.052(3) 0.079(4) 0.049(3) 0.008(3) 0.000(2) 0.000(3)
Cl3 0.0682(10) 0.0911(12) 0.1090(13) 0.0403(10) 0.0179(9) 0.0049(9)
Cl4 0.1348(18) 0.143(2) 0.1165(15) -0.0061(13) 0.0900(15) -0.0179(14)
C2S 0.083(4) 0.078(4) 0.038(3) -0.003(3) 0.005(3) -0.013(3)

loop_
_atom_type_symbol
_atom_type_description
_atom_type_scat_dispersion_real
_atom_type_scat_dispersion_imag
_atom_type_scat_source
C C 0.0033 0.0016 'International Tables Vol C Tables 4.2.6.8 and 6.1.1.4'
H H 0.0000 0.0000 'International Tables Vol C Tables 4.2.6.8 and 6.1.1.4'
N N 0.0061 0.0033 'International Tables Vol C Tables 4.2.6.8 and 6.1.1.4'
F F 0.0171 0.0103 'International Tables Vol C Tables 4.2.6.8 and 6.1.1.4'
Cl Cl 0.1484 0.1585 'International Tables Vol C Tables 4.2.6.8 and 6.1.1.4'
Sb Sb -0.5866 1.5461 'International Tables Vol C Tables 4.2.6.8 and 6.1.1.4'
Au Au -2.0133 8.8022 'International Tables Vol C Tables 4.2.6.8 and 6.1.1.4'

loop_
_geom_angle_atom_site_label_1
_geom_angle_atom_site_label_2
_geom_angle_atom_site_label_3
_geom_angle
C7 Au1 C2 159.08(14)
C7 Au1 C1 165.81(18)
C2 Au1 C1 35.07(16)
C7 N1 C8 110.8(3)
C7 N1 C10 121.5(3)
C8 N1 C10 127.7(3)
C7 N2 C9 109.9(3)
C7 N2 C22 121.0(3)
C9 N2 C22 129.0(3)
C2 C1 C3 115.6(4)
C2 C1 C4A 110.9(4)
C3 C1 C4A 129.2(4)
C2 C1 C4 137.7(4)
C3 C1 C4 105.3(4)
C4A C1 C4 27.05(9)
C2 C1 C3A 133.7(4)
C3 C1 C3A 18.64(7)
C4A C1 C3A 113.8(4)
C4 C1 C3A 88.1(3)
C2 C1 Au1 72.1(2)
C3 C1 Au1 106.8(3)
C4A C1 Au1 106.0(2)
C4 C1 Au1 107.0(2)
C3A C1 Au1 105.9(3)
C1 C2 C5A 111.3(2)
C1 C2 C6 111.2(2)
C5A C2 C6 131.1
C1 C2 C5 130.8(2)
C5A C2 C5 20.0
C6 C2 C5 115.3
C1 C2 C6A 130.4(2)
C5A C2 C6A 116.9
C6 C2 C6A 21.0
C5 C2 C6A 98.4
C1 C2 Au1 72.8(2)
C5A C2 Au1 108.62(7)
C6 C2 Au1 106.02(8)
C5 C2 Au1 107.75(8)
C6A C2 Au1 101.54(9)
C1 C3 H3A 109.5
C1 C3 H3B 109.5
H3A C3 H3B 109.5
C1 C3 H3C 109.5
H3A C3 H3C 109.5
H3B C3 H3C 109.5
C1 C4 H4A 109.5
C1 C4 H4B 109.5
H4A C4 H4B 109.5
C1 C4 H4C 109.5
H4A C4 H4C 109.5
H4B C4 H4C 109.5
C2 C5 H5A 109.5
C2 C5 H5B 109.5
H5A C5 H5B 109.5
C2 C5 H5C 109.5
H5A C5 H5C 109.5
H5B C5 H5C 109.5
C2 C6 H6A 109.5
C2 C6 H6B 109.5
H6A C6 H6B 109.5
C2 C6 H6C 109.5
H6A C6 H6C 109.5
H6B C6 H6C 109.5
C1 C3A H3AA 109.5
C1 C3A H3AB 109.5
H3AA C3A H3AB 109.5
C1 C3A H3AC 109.5
H3AA C3A H3AC 109.5
H3AB C3A H3AC 109.5
C1 C4A H4AA 109.5
C1 C4A H4AB 109.5
H4AA C4A H4AB 109.5
C1 C4A H4AC 109.5
H4AA C4A H4AC 109.5
H4AB C4A H4AC 109.5
C2 C5A H5AA 109.5
C2 C5A H5AB 109.5
H5AA C5A H5AB 109.5
C2 C5A H5AC 109.5
H5AA C5A H5AC 109.5
H5AB C5A H5AC 109.5
C2 C6A H6AA 109.5
C2 C6A H6AB 109.5
H6AA C6A H6AB 109.5
C2 C6A H6AC 109.5
H6AA C6A H6AC 109.5
H6AB C6A H6AC 109.5
N1 C7 N2 105.6(3)
N1 C7 Au1 127.5(3)
N2 C7 Au1 126.9(3)
C9 C8 N1 106.4(3)
C9 C8 H8A 126.8
N1 C8 H8A 126.8
C8 C9 N2 107.3(3)
C8 C9 H9A 126.3
N2 C9 H9A 126.3
C11 C10 C15 123.8(3)
C11 C10 N1 117.9(3)
C15 C10 N1 118.2(3)
C10 C11 C12 116.3(3)
C10 C11 C19 122.8(3)
C12 C11 C19 120.9(3)
C13 C12 C11 121.2(4)
C13 C12 H12A 119.4
C11 C12 H12A 119.4
C14 C13 C12 120.7(4)
C14 C13 H13A 119.7
C12 C13 H13A 119.7
C13 C14 C15 121.2(4)
C13 C14 H14A 119.4
C15 C14 H14A 119.4
C14 C15 C10 116.8(3)
C14 C15 C16 120.9(3)
C10 C15 C16 122.3(3)
C17 C16 C15 110.9(3)
C17 C16 C18 111.3(3)
C15 C16 C18 110.9(3)
C17 C16 H16A 107.9
C15 C16 H16A 107.9
C18 C16 H16A 107.9
C16 C17 H17A 109.5
C16 C17 H17B 109.5
H17A C17 H17B 109.5
C16 C17 H17C 109.5
H17A C17 H17C 109.5
H17B C17 H17C 109.5
C16 C18 H18A 109.5
C16 C18 H18B 109.5
H18A C18 H18B 109.5
C16 C18 H18C 109.5
H18A C18 H18C 109.5
H18B C18 H18C 109.5
C11 C19 C21 110.4(4)
C11 C19 C20 111.6(3)
C21 C19 C20 110.4(3)
C11 C19 H19A 108.1
C21 C19 H19A 108.1
C20 C19 H19A 108.1
C19 C20 H20A 109.5
C19 C20 H20B 109.5
H20A C20 H20B 109.5
C19 C20 H20C 109.5
H20A C20 H20C 109.5
H20B C20 H20C 109.5
C19 C21 H21A 109.5
C19 C21 H21B 109.5
H21A C21 H21B 109.5
C19 C21 H21C 109.5
H21A C21 H21C 109.5
H21B C21 H21C 109.5
C23 C22 C27 123.6(3)
C23 C22 N2 117.6(3)
C27 C22 N2 118.5(3)
C24 C23 C22 116.6(3)
C24 C23 C31 120.8(3)
C22 C23 C31 122.6(3)
C25 C24 C23 121.3(4)
C25 C24 H24A 119.3
C23 C24 H24A 119.3
C26 C25 C24 120.2(4)
C26 C25 H25A 119.9
C24 C25 H25A 119.9
C25 C26 C27 121.1(4)
C25 C26 H26A 119.5
C27 C26 H26A 119.5
C26 C27 C22 117.2(3)
C26 C27 C28 120.2(3)
C22 C27 C28 122.7(3)
C27 C28 C30 112.0(3)
C27 C28 C29 110.2(3)
C30 C28 C29 111.0(3)
C27 C28 H28A 107.8
C30 C28 H28A 107.8
C29 C28 H28A 107.8
C28 C29 H29A 109.5
C28 C29 H29B 109.5
H29A C29 H29B 109.5
C28 C29 H29C 109.5
H29A C29 H29C 109.5
H29B C29 H29C 109.5
C28 C30 H30A 109.5
C28 C30 H30B 109.5
H30A C30 H30B 109.5
C28 C30 H30C 109.5
H30A C30 H30C 109.5
H30B C30 H30C 109.5
C33 C31 C23 111.6(3)
C33 C31 C32 111.2(4)
C23 C31 C32 111.7(3)
C33 C31 H31A 107.4
C23 C31 H31A 107.4
C32 C31 H31A 107.4
C31 C32 H32A 109.5
C31 C32 H32B 109.5
H32A C32 H32B 109.5
C31 C32 H32C 109.5
H32A C32 H32C 109.5
H32B C32 H32C 109.5
C31 C33 H33A 109.5
C31 C33 H33B 109.5
H33A C33 H33B 109.5
C31 C33 H33C 109.5
H33A C33 H33C 109.5
H33B C33 H33C 109.5
F5 Sb1 F4A 110.3(5)
F5 Sb1 F6 94.7(5)
F4A Sb1 F6 154.6(4)
F5 Sb1 F3A 155.7(5)
F4A Sb1 F3A 93.9(4)
F6 Sb1 F3A 61.1(4)
F5 Sb1 F2 90.2(5)
F4A Sb1 F2 86.1(4)
F6 Sb1 F2 89.2(2)
F3A Sb1 F2 89.5(3)
F5 Sb1 F1 90.2(5)
F4A Sb1 F1 93.7(4)
F6 Sb1 F1 90.9(2)
F3A Sb1 F1 90.2(3)
F2 Sb1 F1 179.62(12)
F5 Sb1 F5A 17.8(7)
F4A Sb1 F5A 92.4(5)
F6 Sb1 F5A 112.4(5)
F3A Sb1 F5A 173.4(5)
F2 Sb1 F5A 89.1(4)
F1 Sb1 F5A 91.2(4)
F5 Sb1 F3 174.1(5)
F4A Sb1 F3 64.2(4)
F6 Sb1 F3 91.1(3)
F3A Sb1 F3 30.0(3)
F2 Sb1 F3 91.3(2)
F1 Sb1 F3 88.3(2)
F5A Sb1 F3 156.5(5)
F5 Sb1 F6A 67.3(5)
F4A Sb1 F6A 175.9(5)
F6 Sb1 F6A 27.4(3)
F3A Sb1 F6A 88.5(4)
F2 Sb1 F6A 90.6(3)
F1 Sb1 F6A 89.6(3)
F5A Sb1 F6A 85.1(5)
F3 Sb1 F6A 118.4(3)
F5 Sb1 F4 89.4(5)
F4A Sb1 F4 21.6(4)
F6 Sb1 F4 175.9(4)
F3A Sb1 F4 114.9(4)
F2 Sb1 F4 91.6(3)
F1 Sb1 F4 88.3(3)
F5A Sb1 F4 71.6(5)
F3 Sb1 F4 84.9(4)
F6A Sb1 F4 156.6(4)
Cl1 C1S Cl2 112.1(3)
Cl1 C1S H1SA 109.2
Cl2 C1S H1SA 109.2
Cl1 C1S H1SB 109.2
Cl2 C1S H1SB 109.2
H1SA C1S H1SB 107.9
Cl3 C2S Cl4 113.5(3)
Cl3 C2S H2SA 108.9
Cl4 C2S H2SA 108.9
Cl3 C2S H2SB 108.9
Cl4 C2S H2SB 108.9
H2SA C2S H2SB 107.7

loop_
_geom_bond_atom_site_label_1
_geom_bond_atom_site_label_2
_geom_bond_distance
Au1 C7 1.998(4)
Au1 C2 2.230(3)
Au1 C1 2.239(4)
N1 C7 1.340(4)
N1 C8 1.387(4)
N1 C10 1.444(4)
N2 C7 1.351(4)
N2 C9 1.385(4)
N2 C22 1.441(4)
C1 C2 1.346(6)
C1 C3 1.530(6)
C1 C4A 1.535(5)
C1 C4 1.551(5)
C1 C3A 1.556(6)
C2 C5A 1.4974
C2 C6 1.5134
C2 C5 1.5201
C2 C6A 1.5971
C3 H3A 0.9600
C3 H3B 0.9600
C3 H3C 0.9600
C4 H4A 0.9600
C4 H4B 0.9600
C4 H4C 0.9600
C5 H5A 0.9600
C5 H5B 0.9600
C5 H5C 0.9600
C6 H6A 0.9600
C6 H6B 0.9600
C6 H6C 0.9600
C3A H3AA 0.9600
C3A H3AB 0.9600
C3A H3AC 0.9600
C4A H4AA 0.9600
C4A H4AB 0.9600
C4A H4AC 0.9600
C5A H5AA 0.9600
C5A H5AB 0.9600
C5A H5AC 0.9600
C6A H6AA 0.9600
C6A H6AB 0.9600
C6A H6AC 0.9600
C8 C9 1.340(5)
C8 H8A 0.9300
C9 H9A 0.9300
C10 C11 1.398(5)
C10 C15 1.399(5)
C11 C12 1.407(5)
C11 C19 1.512(5)
C12 C13 1.377(5)
C12 H12A 0.9300
C13 C14 1.375(5)
C13 H13A 0.9300
C14 C15 1.397(5)
C14 H14A 0.9300
C15 C16 1.524(5)
C16 C17 1.523(5)
C16 C18 1.528(5)
C16 H16A 0.9800
C17 H17A 0.9600
C17 H17B 0.9600
C17 H17C 0.9600
C18 H18A 0.9600
C18 H18B 0.9600
C18 H18C 0.9600
C19 C21 1.528(6)
C19 C20 1.538(6)
C19 H19A 0.9800
C20 H20A 0.9600
C20 H20B 0.9600
C20 H20C 0.9600
C21 H21A 0.9600
C21 H21B 0.9600
C21 H21C 0.9600
C22 C23 1.395(5)
C22 C27 1.396(5)
C23 C24 1.388(5)
C23 C31 1.518(5)
C24 C25 1.385(5)
C24 H24A 0.9300
C25 C26 1.381(5)
C25 H25A 0.9300
C26 C27 1.383(5)
C26 H26A 0.9300
C27 C28 1.520(5)
C28 C30 1.530(5)
C28 C29 1.531(5)
C28 H28A 0.9800
C29 H29A 0.9600
C29 H29B 0.9600
C29 H29C 0.9600
C30 H30A 0.9600
C30 H30B 0.9600
C30 H30C 0.9600
C31 C33 1.509(6)
C31 C32 1.528(5)
C31 H31A 0.9800
C32 H32A 0.9600
C32 H32B 0.9600
C32 H32C 0.9600
C33 H33A 0.9600
C33 H33B 0.9600
C33 H33C 0.9600
Sb1 F5 1.772(10)
Sb1 F4A 1.774(11)
Sb1 F6 1.793(7)
Sb1 F3A 1.808(7)
Sb1 F2 1.875(2)
Sb1 F1 1.878(2)
Sb1 F5A 1.905(12)
Sb1 F3 1.914(6)
Sb1 F6A 1.944(7)
Sb1 F4 1.944(10)
Cl1 C1S 1.728(5)
Cl2 C1S 1.746(5)
C1S H1SA 0.9700
C1S H1SB 0.9700
Cl3 C2S 1.729(6)
Cl4 C2S 1.740(6)
C2S H2SA 0.9700
C2S H2SB 0.9700

loop_
_geom_torsion_atom_site_label_1
_geom_torsion_atom_site_label_2
_geom_torsion_atom_site_label_3
_geom_torsion_atom_site_label_4
_geom_torsion
C7 Au1 C1 C2 -176.5(5)
C7 Au1 C1 C3 71.4(7)
C2 Au1 C1 C3 -112.1(4)
C7 Au1 C1 C4A -69.2(8)
C2 Au1 C1 C4A 107.3(4)
C7 Au1 C1 C4 -41.0(8)
C2 Au1 C1 C4 135.6(5)
C7 Au1 C1 C3A 51.9(7)
C2 Au1 C1 C3A -131.5(4)
C3 C1 C2 C5A -3.3(4)
C4A C1 C2 C5A 155.5(2)
C4 C1 C2 C5A 160.4(4)
C3A C1 C2 C5A -8.6(5)
Au1 C1 C2 C5A -103.77(10)
C3 C1 C2 C6 -158.6(2)
C4A C1 C2 C6 0.2(3)
C4 C1 C2 C6 5.1(6)
C3A C1 C2 C6 -163.9(4)
Au1 C1 C2 C6 100.95(11)
C3 C1 C2 C5 1.6(5)
C4A C1 C2 C5 160.39(12)
C4 C1 C2 C5 165.3(3)
C3A C1 C2 C5 -3.8(6)
Au1 C1 C2 C5 -98.89(19)
C3 C1 C2 C6A -168.84(14)
C4A C1 C2 C6A -10.0(4)
C4 C1 C2 C6A -5.1(7)
C3A C1 C2 C6A -174.2(3)
Au1 C1 C2 C6A 90.7(2)
C3 C1 C2 Au1 100.5(3)
C4A C1 C2 Au1 -100.7(3)
C4 C1 C2 Au1 -95.8(5)
C3A C1 C2 Au1 95.1(5)
C7 Au1 C2 C1 177.6(3)
C7 Au1 C2 C5A -75.1(3)
C1 Au1 C2 C5A 107.3(2)
C7 Au1 C2 C6 69.9(3)
C1 Au1 C2 C6 -107.8(2)
C7 Au1 C2 C5 -54.1(3)
C1 Au1 C2 C5 128.3(2)
C7 Au1 C2 C6A 48.7(3)
C1 Au1 C2 C6A -128.9(2)
C8 N1 C7 N2 1.1(4)
C10 N1 C7 N2 179.5(3)
C8 N1 C7 Au1 -177.8(2)
C10 N1 C7 Au1 0.7(4)
C9 N2 C7 N1 -1.0(3)
C22 N2 C7 N1 -177.9(3)
C9 N2 C7 Au1 177.9(2)
C22 N2 C7 Au1 1.0(4)
C2 Au1 C7 N1 177.5(3)
C1 Au1 C7 N1 -8.0(8)
C2 Au1 C7 N2 -1.1(5)
C1 Au1 C7 N2 173.4(5)
C7 N1 C8 C9 -0.8(4)
C10 N1 C8 C9 -179.1(3)
N1 C8 C9 N2 0.2(4)
C7 N2 C9 C8 0.5(4)
C22 N2 C9 C8 177.1(3)
C7 N1 C10 C11 -88.5(4)
C8 N1 C10 C11 89.7(4)
C7 N1 C10 C15 87.3(4)
C8 N1 C10 C15 -94.5(4)
C15 C10 C11 C12 0.0(5)
N1 C10 C11 C12 175.6(3)
C15 C10 C11 C19 179.9(3)
N1 C10 C11 C19 -4.6(5)
C10 C11 C12 C13 -1.1(6)
C19 C11 C12 C13 179.0(4)
C11 C12 C13 C14 1.2(6)
C12 C13 C14 C15 -0.3(6)
C13 C14 C15 C10 -0.8(6)
C13 C14 C15 C16 -180.0(4)
C11 C10 C15 C14 0.9(5)
N1 C10 C15 C14 -174.6(3)
C11 C10 C15 C16 -179.9(3)
N1 C10 C15 C16 4.6(5)
C14 C15 C16 C17 70.2(5)
C10 C15 C16 C17 -109.0(4)
C14 C15 C16 C18 -54.0(5)
C10 C15 C16 C18 126.8(4)
C10 C11 C19 C21 -111.3(4)
C12 C11 C19 C21 68.6(5)
C10 C11 C19 C20 125.5(4)
C12 C11 C19 C20 -54.6(5)
C7 N2 C22 C23 86.6(4)
C9 N2 C22 C23 -89.6(4)
C7 N2 C22 C27 -87.5(4)
C9 N2 C22 C27 96.2(4)
C27 C22 C23 C24 0.9(5)
N2 C22 C23 C24 -173.0(3)
C27 C22 C23 C31 -179.5(3)
N2 C22 C23 C31 6.7(5)
C22 C23 C24 C25 -0.1(6)
C31 C23 C24 C25 -179.8(4)
C23 C24 C25 C26 -0.6(6)
C24 C25 C26 C27 0.6(6)
C25 C26 C27 C22 0.1(5)
C25 C26 C27 C28 -179.6(4)
C23 C22 C27 C26 -0.9(5)
N2 C22 C27 C26 172.9(3)
C23 C22 C27 C28 178.8(3)
N2 C22 C27 C28 -7.3(5)
C26 C27 C28 C30 -64.3(4)
C22 C27 C28 C30 116.0(4)
C26 C27 C28 C29 59.9(5)
C22 C27 C28 C29 -119.9(4)
C24 C23 C31 C33 -55.6(5)
C22 C23 C31 C33 124.7(4)
C24 C23 C31 C32 69.6(5)
C22 C23 C31 C32 -110.1(4)
